data_7156224
loop_
_publ_author_name
'Cheng, Bin'
'Zu, Bing'
'Li, Yuntong'
'Tao, Cheng'
'Zhang, Chen'
'Wang, Renqi'
'Li, Yun'
'Zhai, Hongbin'

_publ_section_title
;
 Synthesis of CF<sub>3</sub>-containing spiro-epoxyoxindoles via the
 Corey-Chaykovsky reaction of N-alkyl isatins with
 Ph<sub>2</sub>S<sup>+</sup>CH<sub>2</sub>CF<sub>3</sub>OTf&lt;sup/&gt;.
;
_journal_issue 19
_journal_name_full 'Organic &amp; biomolecular chemistry'
_journal_page_first 3564
_journal_page_last 3567
_journal_paper_doi 10.1039/c8ob00602d
_journal_volume 16
_journal_year 2018
_chemical_formula_moiety 'C H2 Cl2, C25 H20 F3 N O2'
_chemical_formula_sum 'C26 H22 Cl2 F3 N O2'
_chemical_formula_weight 508.34
_space_group_crystal_system triclinic
_space_group_IT_number 2
_space_group_name_Hall '-P 1'
_space_group_name_H-M_alt 'P -1'
_symmetry_space_group_name_Hall '-P 1'
_symmetry_space_group_name_H-M 'P -1'
_atom_sites_solution_hydrogens geom
_atom_sites_solution_primary iterative
_audit_creation_date 2018-01-08
_audit_creation_method
;
Olex2 1.2
(compiled 2017.03.28 svn.r3405 for OlexSys, GUI svn.r5337)
;
_audit_update_record
;
2018-01-19 deposited with the CCDC.
2018-04-17 downloaded from the CCDC.
;
_cell_angle_alpha 81.577(2)
_cell_angle_beta 80.9200(10)
_cell_angle_gamma 72.3840(10)
_cell_formula_units_Z 2
_cell_length_a 9.3021(9)
_cell_length_b 11.1033(11)
_cell_length_c 11.8279(11)
_cell_measurement_reflns_used 4883
_cell_measurement_temperature 296(2)
_cell_measurement_theta_max 31.00
_cell_measurement_theta_min 2.47
_cell_volume 1143.41(19)
_computing_cell_refinement 'SAINT v7.68A (Bruker, 2009)'
_computing_data_reduction 'SAINT v7.68A (Bruker, 2009)'
_computing_molecular_graphics 'Olex2 (Dolomanov et al., 2009)'
_computing_publication_material 'Olex2 (Dolomanov et al., 2009)'
_computing_structure_refinement 'ShelXL (Sheldrick, 2015)'
_computing_structure_solution 'olex2.solve (Bourhis et al., 2015)'
_diffrn_ambient_temperature 296.15
_diffrn_measured_fraction_theta_full 0.990
_diffrn_measured_fraction_theta_max 0.986
_diffrn_measurement_device_type 'Bruker APEX-II CCD'
_diffrn_measurement_method '\f and \w scans'
_diffrn_radiation_monochromator graphite
_diffrn_radiation_type MoK\a
_diffrn_radiation_wavelength 0.71073
_diffrn_reflns_av_R_equivalents 0.0200
_diffrn_reflns_av_unetI/netI 0.0341
_diffrn_reflns_Laue_measured_fraction_full 0.990
_diffrn_reflns_Laue_measured_fraction_max 0.986
_diffrn_reflns_limit_h_max 7
_diffrn_reflns_limit_h_min -11
_diffrn_reflns_limit_k_max 9
_diffrn_reflns_limit_k_min -13
_diffrn_reflns_limit_l_max 14
_diffrn_reflns_limit_l_min -14
_diffrn_reflns_number 6309
_diffrn_reflns_point_group_measured_fraction_full 0.990
_diffrn_reflns_point_group_measured_fraction_max 0.986
_diffrn_reflns_theta_full 25.242
_diffrn_reflns_theta_max 26.022
_diffrn_reflns_theta_min 1.753
_diffrn_standards_number 0
_exptl_absorpt_coefficient_mu 0.334
_exptl_absorpt_correction_T_max 0.7462
_exptl_absorpt_correction_T_min 0.6466
_exptl_absorpt_correction_type multi-scan
_exptl_absorpt_process_details
'SADABS-2008/1 (Bruker,2008) was used for absorption correction. wR2(int) was 0.0730 before and 0.0335 after correction. The Ratio of minimum to maximum transmission is 0.8665. The \l/2 correction factor is 0.0015.'
_exptl_crystal_colour 'clear light colourless'
_exptl_crystal_colour_lustre clear
_exptl_crystal_colour_modifier light
_exptl_crystal_colour_primary colourless
_exptl_crystal_density_diffrn 1.477
_exptl_crystal_description block
_exptl_crystal_F_000 524
_exptl_crystal_size_max 0.25
_exptl_crystal_size_mid 0.23
_exptl_crystal_size_min 0.17
_refine_diff_density_max 0.636
_refine_diff_density_min -0.605
_refine_diff_density_rms 0.077
_refine_ls_extinction_method none
_refine_ls_goodness_of_fit_ref 1.028
_refine_ls_hydrogen_treatment constr
_refine_ls_matrix_type full
_refine_ls_number_parameters 325
_refine_ls_number_reflns 4441
_refine_ls_number_restraints 0
_refine_ls_restrained_S_all 1.028
_refine_ls_R_factor_all 0.0563
_refine_ls_R_factor_gt 0.0512
_refine_ls_shift/su_max 0.000
_refine_ls_shift/su_mean 0.000
_refine_ls_structure_factor_coef Fsqd
_refine_ls_weighting_details 'w=1/[\s^2^(Fo^2^)+(0.0703P)^2^+1.0156P] where P=(Fo^2^+2Fc^2^)/3'
_refine_ls_weighting_scheme calc
_refine_ls_wR_factor_gt 0.1353
_refine_ls_wR_factor_ref 0.1395
_reflns_Friedel_coverage 0.000
_reflns_number_gt 3934
_reflns_number_total 4441
_reflns_threshold_expression 'I > 2\s(I)'
_cod_data_source_file c8ob00602d2.cif
_cod_data_source_block 1
_cod_depositor_comments 'Adding full bibliography for 7156224--7156226.cif.'
_cod_database_code 7156224
_shelx_shelxl_version_number 2014/7
_shelx_space_group_comment
;
The symmetry employed for this shelxl refinement is uniquely defined
by the following loop, which should always be used as a source of
symmetry information in preference to the above space-group names.
They are only intended as comments.
;
_olex2_refinement_description
;
1. Fixed Uiso
 At 1.2 times of:
  All C(H) groups, All C(H,H) groups
2. Others
 Fixed Sof: Cl1(0.75) C26(0.5) H26A(0.5) H26B(0.5) Cl1'(0.25) C26'(0.5)
 H26C(0.5) H26D(0.5)
3.a Ternary CH refined with riding coordinates:
 C1(H1), C4(H4)
3.b Secondary CH2 refined with riding coordinates:
 C26(H26A,H26B), C2(H2A,H2B), C19(H19A,H19B), C26'(H26C,H26D)
3.c Aromatic/amide H refined with riding coordinates:
 C7(H7), C8(H8), C9(H9), C10(H10), C14(H14), C15(H15), C16(H16), C17(H17),
 C18(H18), C21(H21), C22(H22), C23(H23), C24(H24), C25(H25)
;
_olex2_submission_special_instructions 'No special instructions were received'

loop_
_space_group_symop_operation_xyz
'x, y, z'
'-x, -y, -z'

loop_
_atom_site_label
_atom_site_type_symbol
_atom_site_fract_x
_atom_site_fract_y
_atom_site_fract_z
_atom_site_U_iso_or_equiv
_atom_site_adp_type
_atom_site_occupancy
_atom_site_site_symmetry_order
_atom_site_calc_flag
_atom_site_refinement_flags_posn
_atom_site_refinement_flags_occupancy
_atom_site_disorder_assembly
_atom_site_disorder_group
Cl1 Cl -0.17331(17) 0.24367(14) 0.98731(10) 0.0665(3) Uani 0.75 1 d . P A 1
Cl2 Cl -0.15486(12) 0.09176(11) 0.79554(12) 0.0919(4) Uani 1 1 d . . . .
C26 C -0.0699(9) 0.1832(8) 0.8652(7) 0.0643(19) Uani 0.5 1 d . P A 1
H26A H 0.0286 0.1295 0.8844 0.077 Uiso 0.5 1 calc R P A 1
H26B H -0.0527 0.2531 0.8106 0.077 Uiso 0.5 1 calc R P A 1
F1 F 0.17431(14) 0.77591(12) 0.53947(12) 0.0363(3) Uani 1 1 d . . . .
F2 F -0.06555(14) 0.86496(12) 0.57057(12) 0.0347(3) Uani 1 1 d . . . .
F3 F 0.06894(14) 0.81472(12) 0.71129(11) 0.0316(3) Uani 1 1 d . . . .
O1 O -0.12313(14) 0.66409(13) 0.70058(11) 0.0217(3) Uani 1 1 d . . . .
O2 O 0.03388(15) 0.37952(13) 0.63242(12) 0.0246(3) Uani 1 1 d . . . .
N1 N 0.29036(18) 0.35644(15) 0.60673(13) 0.0199(3) Uani 1 1 d . . . .
C1 C -0.1122(2) 0.57876(18) 0.80626(15) 0.0195(4) Uani 1 1 d . . . .
H1 H -0.1452 0.5054 0.7967 0.023 Uiso 1 1 calc R . . .
C2 C 0.0566(2) 0.53466(18) 0.82020(16) 0.0199(4) Uani 1 1 d . . . .
H2A H 0.0845 0.4499 0.8606 0.024 Uiso 1 1 calc R . . .
H2B H 0.0829 0.5923 0.8621 0.024 Uiso 1 1 calc R . . .
C3 C 0.1358(2) 0.53581(17) 0.69553(15) 0.0184(4) Uani 1 1 d . . . .
C4 C 0.0194(2) 0.64751(18) 0.63236(15) 0.0192(4) Uani 1 1 d . . . .
H4 H 0.0119 0.6233 0.5576 0.023 Uiso 1 1 calc R . . .
C5 C 0.0506(2) 0.77570(19) 0.61393(18) 0.0252(4) Uani 1 1 d . . . .
C6 C 0.3015(2) 0.53101(18) 0.68407(15) 0.0192(4) Uani 1 1 d . . . .
C7 C 0.3753(2) 0.60700(19) 0.71960(17) 0.0227(4) Uani 1 1 d . . . .
H7 H 0.3201 0.6794 0.7549 0.027 Uiso 1 1 calc R . . .
C8 C 0.5336(2) 0.5738(2) 0.70183(17) 0.0251(4) Uani 1 1 d . . . .
H8 H 0.5841 0.6256 0.7239 0.030 Uiso 1 1 calc R . . .
C9 C 0.6163(2) 0.4647(2) 0.65178(17) 0.0261(4) Uani 1 1 d . . . .
H9 H 0.7218 0.4440 0.6404 0.031 Uiso 1 1 calc R . . .
C10 C 0.5435(2) 0.38524(19) 0.61809(17) 0.0235(4) Uani 1 1 d . . . .
H10 H 0.5984 0.3107 0.5861 0.028 Uiso 1 1 calc R . . .
C11 C 0.3871(2) 0.42146(18) 0.63412(15) 0.0193(4) Uani 1 1 d . . . .
C12 C 0.1431(2) 0.41520(18) 0.64264(15) 0.0190(4) Uani 1 1 d . . . .
C13 C -0.2144(2) 0.64758(19) 0.90298(16) 0.0221(4) Uani 1 1 d . . . .
C14 C -0.2026(2) 0.7627(2) 0.92657(19) 0.0303(5) Uani 1 1 d . . . .
H14 H -0.1310 0.7982 0.8819 0.036 Uiso 1 1 calc R . . .
C15 C -0.2961(3) 0.8252(2) 1.0156(2) 0.0393(5) Uani 1 1 d . . . .
H15 H -0.2880 0.9030 1.0297 0.047 Uiso 1 1 calc R . . .
C16 C -0.4018(3) 0.7726(3) 1.08389(19) 0.0392(6) Uani 1 1 d . . . .
H16 H -0.4639 0.8144 1.1444 0.047 Uiso 1 1 calc R . . .
C17 C -0.4143(2) 0.6583(2) 1.06170(19) 0.0349(5) Uani 1 1 d . . . .
H17 H -0.4847 0.6224 1.1075 0.042 Uiso 1 1 calc R . . .
C18 C -0.3219(2) 0.5961(2) 0.97087(17) 0.0265(4) Uani 1 1 d . . . .
H18 H -0.3321 0.5195 0.9555 0.032 Uiso 1 1 calc R . . .
C19 C 0.3406(2) 0.24288(18) 0.54450(17) 0.0234(4) Uani 1 1 d . . . .
H19A H 0.4285 0.2473 0.4895 0.028 Uiso 1 1 calc R . . .
H19B H 0.2602 0.2418 0.5018 0.028 Uiso 1 1 calc R . . .
C20 C 0.3812(2) 0.12143(18) 0.62360(17) 0.0229(4) Uani 1 1 d . . . .
C21 C 0.5315(2) 0.0528(2) 0.63270(19) 0.0282(4) Uani 1 1 d . . . .
H21 H 0.6091 0.0802 0.5872 0.034 Uiso 1 1 calc R . . .
C22 C 0.5669(3) -0.0561(2) 0.7091(2) 0.0340(5) Uani 1 1 d . . . .
H22 H 0.6680 -0.1015 0.7145 0.041 Uiso 1 1 calc R . . .
C23 C 0.4526(3) -0.0974(2) 0.7773(2) 0.0334(5) Uani 1 1 d . . . .
H23 H 0.4764 -0.1690 0.8303 0.040 Uiso 1 1 calc R . . .
C24 C 0.3029(3) -0.0319(2) 0.7662(2) 0.0364(5) Uani 1 1 d . . . .
H24 H 0.2255 -0.0607 0.8103 0.044 Uiso 1 1 calc R . . .
C25 C 0.2673(2) 0.0769(2) 0.6893(2) 0.0316(5) Uani 1 1 d . . . .
H25 H 0.1661 0.1202 0.6819 0.038 Uiso 1 1 calc R . . .
Cl1' Cl -0.0865(6) 0.2027(6) 0.9600(4) 0.108(2) Uani 0.25 1 d . P A 2
C26' C -0.1567(9) 0.2234(6) 0.8372(6) 0.0549(15) Uani 0.5 1 d . P A 2
H26C H -0.2604 0.2779 0.8457 0.066 Uiso 0.5 1 calc R P A 2
H26D H -0.0980 0.2660 0.7788 0.066 Uiso 0.5 1 calc R P A 2

loop_
_atom_site_aniso_label
_atom_site_aniso_U_11
_atom_site_aniso_U_22
_atom_site_aniso_U_33
_atom_site_aniso_U_23
_atom_site_aniso_U_13
_atom_site_aniso_U_12
Cl1 0.0671(8) 0.0834(9) 0.0516(6) -0.0131(6) -0.0066(6) -0.0229(7)
Cl2 0.0773(6) 0.0817(7) 0.1305(10) -0.0479(7) 0.0019(6) -0.0334(5)
C26 0.043(4) 0.081(5) 0.072(5) -0.032(4) 0.010(3) -0.019(4)
F1 0.0273(7) 0.0328(7) 0.0398(7) 0.0059(5) 0.0085(5) -0.0063(5)
F2 0.0276(6) 0.0252(6) 0.0435(8) 0.0070(5) -0.0065(6) 0.0002(5)
F3 0.0292(6) 0.0282(6) 0.0395(7) -0.0104(5) -0.0033(5) -0.0086(5)
O1 0.0146(6) 0.0279(7) 0.0188(6) 0.0017(5) -0.0029(5) -0.0019(5)
O2 0.0202(7) 0.0280(7) 0.0278(7) -0.0072(6) -0.0042(6) -0.0075(6)
N1 0.0190(8) 0.0195(8) 0.0199(8) -0.0033(6) -0.0025(6) -0.0029(6)
C1 0.0181(9) 0.0224(9) 0.0177(9) 0.0001(7) -0.0041(7) -0.0053(7)
C2 0.0170(9) 0.0235(9) 0.0178(9) -0.0014(7) -0.0034(7) -0.0032(7)
C3 0.0161(9) 0.0197(9) 0.0183(9) -0.0019(7) -0.0036(7) -0.0031(7)
C4 0.0157(8) 0.0235(9) 0.0162(8) -0.0022(7) -0.0023(7) -0.0022(7)
C5 0.0186(9) 0.0252(10) 0.0267(10) -0.0014(8) 0.0010(8) -0.0013(8)
C6 0.0161(9) 0.0221(9) 0.0173(8) 0.0003(7) -0.0029(7) -0.0033(7)
C7 0.0204(9) 0.0245(9) 0.0230(9) -0.0027(7) -0.0042(7) -0.0052(7)
C8 0.0208(9) 0.0311(11) 0.0252(10) 0.0017(8) -0.0067(8) -0.0101(8)
C9 0.0160(9) 0.0351(11) 0.0247(10) 0.0030(8) -0.0025(7) -0.0066(8)
C10 0.0189(9) 0.0257(10) 0.0222(9) -0.0017(7) -0.0008(7) -0.0018(7)
C11 0.0193(9) 0.0213(9) 0.0159(8) 0.0010(7) -0.0029(7) -0.0051(7)
C12 0.0182(9) 0.0211(9) 0.0167(8) -0.0010(7) -0.0041(7) -0.0034(7)
C13 0.0167(9) 0.0282(10) 0.0186(9) 0.0002(7) -0.0045(7) -0.0024(7)
C14 0.0294(11) 0.0353(11) 0.0265(10) -0.0084(9) 0.0023(9) -0.0101(9)
C15 0.0414(13) 0.0411(13) 0.0338(12) -0.0157(10) 0.0007(10) -0.0066(10)
C16 0.0300(12) 0.0551(15) 0.0229(10) -0.0103(10) 0.0029(9) 0.0020(10)
C17 0.0224(10) 0.0528(14) 0.0225(10) 0.0046(9) 0.0001(8) -0.0057(10)
C18 0.0212(9) 0.0332(11) 0.0225(10) 0.0039(8) -0.0042(8) -0.0061(8)
C19 0.0240(9) 0.0226(10) 0.0216(9) -0.0066(7) -0.0033(8) -0.0013(8)
C20 0.0256(10) 0.0197(9) 0.0239(9) -0.0084(7) -0.0042(8) -0.0039(8)
C21 0.0239(10) 0.0272(10) 0.0303(10) -0.0052(8) -0.0013(8) -0.0026(8)
C22 0.0299(11) 0.0277(11) 0.0397(12) -0.0056(9) -0.0094(9) 0.0023(9)
C23 0.0440(13) 0.0197(10) 0.0355(12) -0.0006(8) -0.0105(10) -0.0056(9)
C24 0.0365(12) 0.0275(11) 0.0466(13) -0.0002(10) -0.0019(10) -0.0147(9)
C25 0.0236(10) 0.0256(10) 0.0448(13) -0.0029(9) -0.0067(9) -0.0052(8)
Cl1' 0.076(3) 0.153(5) 0.078(3) -0.062(3) -0.035(2) 0.029(3)
C26' 0.058(4) 0.039(3) 0.060(4) -0.004(3) 0.013(3) -0.012(3)

loop_
_atom_type_symbol
_atom_type_description
_atom_type_scat_dispersion_real
_atom_type_scat_dispersion_imag
_atom_type_scat_source
C C 0.0033 0.0016 'International Tables Vol C Tables 4.2.6.8 and 6.1.1.4'
H H 0.0000 0.0000 'International Tables Vol C Tables 4.2.6.8 and 6.1.1.4'
Cl Cl 0.1484 0.1585 'International Tables Vol C Tables 4.2.6.8 and 6.1.1.4'
F F 0.0171 0.0103 'International Tables Vol C Tables 4.2.6.8 and 6.1.1.4'
N N 0.0061 0.0033 'International Tables Vol C Tables 4.2.6.8 and 6.1.1.4'
O O 0.0106 0.0060 'International Tables Vol C Tables 4.2.6.8 and 6.1.1.4'

loop_
_geom_angle_atom_site_label_1
_geom_angle_atom_site_label_2
_geom_angle_atom_site_label_3
_geom_angle
Cl1 C26 Cl2 115.4(4)
Cl1 C26 H26A 108.4
Cl1 C26 H26B 108.4
Cl2 C26 H26A 108.4
Cl2 C26 H26B 108.4
H26A C26 H26B 107.5
C4 O1 C1 111.69(13)
C11 N1 C19 124.99(16)
C12 N1 C11 110.80(15)
C12 N1 C19 124.18(16)
O1 C1 H1 109.2
O1 C1 C2 104.78(14)
O1 C1 C13 109.16(15)
C2 C1 H1 109.2
C13 C1 H1 109.2
C13 C1 C2 115.23(15)
C1 C2 H2A 111.0
C1 C2 H2B 111.0
C1 C2 C3 103.89(14)
H2A C2 H2B 109.0
C3 C2 H2A 111.0
C3 C2 H2B 111.0
C2 C3 C4 101.70(14)
C6 C3 C2 114.50(15)
C6 C3 C4 120.98(15)
C6 C3 C12 102.08(14)
C12 C3 C2 111.19(15)
C12 C3 C4 106.22(14)
O1 C4 C3 107.05(14)
O1 C4 H4 108.8
O1 C4 C5 106.49(15)
C3 C4 H4 108.8
C5 C4 C3 116.71(15)
C5 C4 H4 108.8
F1 C5 F2 106.79(16)
F1 C5 F3 107.43(17)
F1 C5 C4 112.12(16)
F2 C5 F3 106.58(16)
F2 C5 C4 110.37(17)
F3 C5 C4 113.20(16)
C7 C6 C3 132.39(17)
C7 C6 C11 119.15(17)
C11 C6 C3 108.30(16)
C6 C7 H7 120.4
C6 C7 C8 119.16(18)
C8 C7 H7 120.4
C7 C8 H8 119.7
C9 C8 C7 120.65(19)
C9 C8 H8 119.7
C8 C9 H9 119.6
C8 C9 C10 120.85(18)
C10 C9 H9 119.6
C9 C10 H10 121.3
C11 C10 C9 117.42(18)
C11 C10 H10 121.3
C6 C11 N1 110.05(16)
C10 C11 N1 127.20(18)
C10 C11 C6 122.74(18)
O2 C12 N1 125.62(17)
O2 C12 C3 125.70(17)
N1 C12 C3 108.67(15)
C14 C13 C1 120.89(17)
C14 C13 C18 118.71(19)
C18 C13 C1 120.39(18)
C13 C14 H14 119.6
C15 C14 C13 120.7(2)
C15 C14 H14 119.6
C14 C15 H15 119.9
C14 C15 C16 120.3(2)
C16 C15 H15 119.9
C15 C16 H16 120.2
C17 C16 C15 119.6(2)
C17 C16 H16 120.2
C16 C17 H17 119.9
C16 C17 C18 120.2(2)
C18 C17 H17 119.9
C13 C18 C17 120.5(2)
C13 C18 H18 119.8
C17 C18 H18 119.8
N1 C19 H19A 109.1
N1 C19 H19B 109.1
N1 C19 C20 112.62(16)
H19A C19 H19B 107.8
C20 C19 H19A 109.1
C20 C19 H19B 109.1
C21 C20 C19 121.26(19)
C25 C20 C19 119.87(18)
C25 C20 C21 118.87(19)
C20 C21 H21 119.8
C22 C21 C20 120.5(2)
C22 C21 H21 119.8
C21 C22 H22 119.9
C23 C22 C21 120.2(2)
C23 C22 H22 119.9
C22 C23 H23 120.2
C24 C23 C22 119.6(2)
C24 C23 H23 120.2
C23 C24 H24 119.9
C23 C24 C25 120.2(2)
C25 C24 H24 119.9
C20 C25 C24 120.5(2)
C20 C25 H25 119.7
C24 C25 H25 119.7
Cl2 C26' Cl1' 112.3(5)
Cl2 C26' H26C 109.1
Cl2 C26' H26D 109.1
Cl1' C26' H26C 109.1
Cl1' C26' H26D 109.1
H26C C26' H26D 107.9

loop_
_geom_bond_atom_site_label_1
_geom_bond_atom_site_label_2
_geom_bond_distance
Cl1 C26 1.708(7)
Cl2 C26 1.809(7)
Cl2 C26' 1.604(6)
C26 H26A 0.9700
C26 H26B 0.9700
F1 C5 1.335(2)
F2 C5 1.338(2)
F3 C5 1.340(2)
O1 C1 1.451(2)
O1 C4 1.414(2)
O2 C12 1.225(2)
N1 C11 1.410(2)
N1 C12 1.356(2)
N1 C19 1.469(2)
C1 H1 0.9800
C1 C2 1.525(2)
C1 C13 1.507(3)
C2 H2A 0.9700
C2 H2B 0.9700
C2 C3 1.541(3)
C3 C4 1.562(2)
C3 C6 1.511(2)
C3 C12 1.538(3)
C4 H4 0.9800
C4 C5 1.516(3)
C6 C7 1.380(3)
C6 C11 1.392(3)
C7 H7 0.9300
C7 C8 1.395(3)
C8 H8 0.9300
C8 C9 1.383(3)
C9 H9 0.9300
C9 C10 1.395(3)
C10 H10 0.9300
C10 C11 1.377(3)
C13 C14 1.387(3)
C13 C18 1.389(3)
C14 H14 0.9300
C14 C15 1.380(3)
C15 H15 0.9300
C15 C16 1.386(4)
C16 H16 0.9300
C16 C17 1.375(4)
C17 H17 0.9300
C17 C18 1.392(3)
C18 H18 0.9300
C19 H19A 0.9700
C19 H19B 0.9700
C19 C20 1.507(3)
C20 C21 1.388(3)
C20 C25 1.384(3)
C21 H21 0.9300
C21 C22 1.386(3)
C22 H22 0.9300
C22 C23 1.381(3)
C23 H23 0.9300
C23 C24 1.380(3)
C24 H24 0.9300
C24 C25 1.388(3)
C25 H25 0.9300
Cl1' C26' 1.642(9)
C26' H26C 0.9700
C26' H26D 0.9700

loop_
_geom_torsion_atom_site_label_1
_geom_torsion_atom_site_label_2
_geom_torsion_atom_site_label_3
_geom_torsion_atom_site_label_4
_geom_torsion
O1 C1 C2 C3 -30.98(18)
O1 C1 C13 C14 -53.9(2)
O1 C1 C13 C18 126.56(18)
O1 C4 C5 F1 -172.79(15)
O1 C4 C5 F2 -53.9(2)
O1 C4 C5 F3 65.48(19)
N1 C19 C20 C21 -104.2(2)
N1 C19 C20 C25 75.5(2)
C1 O1 C4 C3 2.92(19)
C1 O1 C4 C5 -122.60(16)
C1 C2 C3 C4 31.69(18)
C1 C2 C3 C6 163.92(15)
C1 C2 C3 C12 -81.03(18)
C1 C13 C14 C15 -179.7(2)
C1 C13 C18 C17 178.71(18)
C2 C1 C13 C14 63.6(2)
C2 C1 C13 C18 -115.91(19)
C2 C3 C4 O1 -21.86(18)
C2 C3 C4 C5 97.26(18)
C2 C3 C6 C7 -56.0(3)
C2 C3 C6 C11 119.14(17)
C2 C3 C12 O2 58.0(2)
C2 C3 C12 N1 -123.44(16)
C3 C4 C5 F1 67.8(2)
C3 C4 C5 F2 -173.30(15)
C3 C4 C5 F3 -53.9(2)
C3 C6 C7 C8 176.36(18)
C3 C6 C11 N1 2.7(2)
C3 C6 C11 C10 -176.06(17)
C4 O1 C1 C2 17.72(19)
C4 O1 C1 C13 141.67(15)
C4 C3 C6 C7 66.3(3)
C4 C3 C6 C11 -118.61(18)
C4 C3 C12 O2 -51.9(2)
C4 C3 C12 N1 126.73(15)
C6 C3 C4 O1 -150.05(16)
C6 C3 C4 C5 -30.9(2)
C6 C3 C12 O2 -179.48(18)
C6 C3 C12 N1 -0.90(19)
C6 C7 C8 C9 -1.5(3)
C7 C6 C11 N1 178.61(16)
C7 C6 C11 C10 -0.2(3)
C7 C8 C9 C10 -0.1(3)
C8 C9 C10 C11 1.5(3)
C9 C10 C11 N1 -179.98(17)
C9 C10 C11 C6 -1.4(3)
C11 N1 C12 O2 -178.81(18)
C11 N1 C12 C3 2.6(2)
C11 N1 C19 C20 88.6(2)
C11 C6 C7 C8 1.7(3)
C12 N1 C11 C6 -3.4(2)
C12 N1 C11 C10 175.29(18)
C12 N1 C19 C20 -93.5(2)
C12 C3 C4 O1 94.55(16)
C12 C3 C4 C5 -146.33(16)
C12 C3 C6 C7 -176.2(2)
C12 C3 C6 C11 -1.12(19)
C13 C1 C2 C3 -150.95(16)
C13 C14 C15 C16 1.0(4)
C14 C13 C18 C17 -0.9(3)
C14 C15 C16 C17 -0.7(4)
C15 C16 C17 C18 -0.3(3)
C16 C17 C18 C13 1.1(3)
C18 C13 C14 C15 -0.2(3)
C19 N1 C11 C6 174.72(16)
C19 N1 C11 C10 -6.6(3)
C19 N1 C12 O2 3.0(3)
C19 N1 C12 C3 -175.56(16)
C19 C20 C21 C22 177.54(19)
C19 C20 C25 C24 -177.3(2)
C20 C21 C22 C23 -0.1(3)
C21 C20 C25 C24 2.4(3)
C21 C22 C23 C24 2.1(3)
C22 C23 C24 C25 -1.8(4)
C23 C24 C25 C20 -0.5(4)
C25 C20 C21 C22 -2.1(3)
